data_7235328
loop_
_publ_author_name
'Dinda, Milan'
'Samanta, Supravat'
'Eringathodi, Suresh'
'Ghosh, Pushpito K.'

_publ_section_title
;
 Solar photo-thermochemical syntheses of 4-bromo-2,5-substituted oxazoles
 from N-arylethylamides
;
_journal_issue 24
_journal_name_full 'RSC Advances'
_journal_page_first 12252
_journal_paper_doi 10.1039/c3ra47603k
_journal_volume 4
_journal_year 2014
_chemical_formula_sum 'C16 H8 Br Cl F3 N O'
_chemical_formula_weight 402.59
_space_group_IT_number 2
_space_group_name_Hall '-P 1'
_space_group_name_H-M_alt 'P -1'
_symmetry_cell_setting triclinic
_symmetry_space_group_name_H-M 'P -1'
_atom_sites_solution_hydrogens geom
_atom_sites_solution_primary direct
_atom_sites_solution_secondary difmap
_audit_creation_method SHELXL-97
_cell_angle_alpha 80.826(9)
_cell_angle_beta 83.217(9)
_cell_angle_gamma 73.581(8)
_cell_formula_units_Z 2
_cell_length_a 7.538(4)
_cell_length_b 8.691(5)
_cell_length_c 11.877(7)
_cell_measurement_reflns_used 4685
_cell_measurement_temperature 150(2)
_cell_measurement_theta_max 28.14
_cell_measurement_theta_min 2.46
_cell_volume 734.6(7)
_computing_cell_refinement 'BRUKER SMART'
_computing_data_collection 'BRUKER SMART'
_computing_data_reduction 'BRUKER SAINT'
_computing_molecular_graphics ORTEP
_computing_structure_refinement 'SHELXL-97 (Sheldrick, 1997)'
_computing_structure_solution 'SHELXS-97 (Sheldrick, 1990)'
_diffrn_ambient_temperature 150(2)
_diffrn_measured_fraction_theta_full 0.968
_diffrn_measured_fraction_theta_max 0.968
_diffrn_measurement_device_type 'BRUKER SMART APEX CCD DIFFRACTOMETER'
_diffrn_measurement_method 'OMEGA-PHI SCAN'
_diffrn_radiation_monochromator graphite
_diffrn_radiation_source 'fine-focus sealed tube'
_diffrn_radiation_type MoK\a
_diffrn_radiation_wavelength 0.71073
_diffrn_reflns_av_R_equivalents 0.0370
_diffrn_reflns_av_sigmaI/netI 0.0496
_diffrn_reflns_limit_h_max 9
_diffrn_reflns_limit_h_min -9
_diffrn_reflns_limit_k_max 10
_diffrn_reflns_limit_k_min -11
_diffrn_reflns_limit_l_max 15
_diffrn_reflns_limit_l_min -15
_diffrn_reflns_number 5850
_diffrn_reflns_theta_full 27.00
_diffrn_reflns_theta_max 27.00
_diffrn_reflns_theta_min 1.74
_exptl_absorpt_coefficient_mu 3.015
_exptl_absorpt_correction_T_max 0.7137
_exptl_absorpt_correction_T_min 0.4649
_exptl_absorpt_correction_type multi-scan
_exptl_absorpt_process_details 'BRUKER SADABS'
_exptl_crystal_colour COLOURLESS
_exptl_crystal_density_diffrn 1.820
_exptl_crystal_density_method 'not measured'
_exptl_crystal_description PLATES
_exptl_crystal_F_000 396
_exptl_crystal_size_max 0.30
_exptl_crystal_size_mid 0.17
_exptl_crystal_size_min 0.12
_refine_diff_density_max 1.437
_refine_diff_density_min -0.877
_refine_diff_density_rms 0.141
_refine_ls_extinction_method none
_refine_ls_goodness_of_fit_ref 1.126
_refine_ls_hydrogen_treatment constr
_refine_ls_matrix_type full
_refine_ls_number_parameters 208
_refine_ls_number_reflns 3098
_refine_ls_number_restraints 0
_refine_ls_restrained_S_all 1.126
_refine_ls_R_factor_all 0.0452
_refine_ls_R_factor_gt 0.0430
_refine_ls_shift/su_max 0.002
_refine_ls_shift/su_mean 0.000
_refine_ls_structure_factor_coef Fsqd
_refine_ls_weighting_details 'calc w=1/[\s^2^(Fo^2^)+(0.0955P)^2^+0.1346P] where P=(Fo^2^+2Fc^2^)/3'
_refine_ls_weighting_scheme calc
_refine_ls_wR_factor_gt 0.1313
_refine_ls_wR_factor_ref 0.1363
_reflns_number_gt 2873
_reflns_number_total 3098
_reflns_threshold_expression >2sigma(I)
_cod_data_source_file c3ra47603k2.cif
_cod_data_source_block Entry18
_cod_depositor_comments
;
The following automatic conversions were performed:

data item '_exptl_absorpt_correction_type' value 'MULTI-SCAN' was
changed to 'multi-scan' in accordance with the
/home/saulius/struct/COD-crude-data/automatic-downloads/DataCite-retrospective/RSC/depositions/lib/dictionaries/cif_core.dic
dictionary named 'cif_core.dic' version 2.4.2 last updated on
2011-04-26.

data item '_refine_ls_hydrogen_treatment' value 'CONSTR' was changed
to 'constr' in accordance with the
/home/saulius/struct/COD-crude-data/automatic-downloads/DataCite-retrospective/RSC/depositions/lib/dictionaries/cif_core.dic
dictionary named 'cif_core.dic' version 2.4.2 last updated on
2011-04-26.

data item '_symmetry_cell_setting' value 'TRICLINIC' was changed to
'triclinic' in accordance with the
/home/saulius/struct/COD-crude-data/automatic-downloads/DataCite-retrospective/RSC/depositions/lib/dictionaries/cif_core.dic
dictionary named 'cif_core.dic' version 2.4.2 last updated on
2011-04-26.

Automatic conversion script
Id: cif_fix_values 6909 2019-04-08 15:41:33Z antanas 
;
_cod_original_cell_volume 734.7(7)
_cod_original_sg_symbol_H-M P-1
_cod_database_code 7235328

loop_
_symmetry_equiv_pos_as_xyz
'x, y, z'
'-x, -y, -z'

loop_
_atom_site_label
_atom_site_type_symbol
_atom_site_fract_x
_atom_site_fract_y
_atom_site_fract_z
_atom_site_U_iso_or_equiv
_atom_site_adp_type
_atom_site_occupancy
_atom_site_symmetry_multiplicity
_atom_site_calc_flag
_atom_site_refinement_flags
Br1 Br 0.31325(4) 0.42274(3) 1.08488(2) 0.02458(16) Uani 1 1 d .
Cl1 Cl 0.45400(12) -0.17568(10) 0.68031(8) 0.0328(2) Uani 1 1 d .
F1 F -0.3600(4) 1.3494(3) 0.5143(2) 0.0473(6) Uani 1 1 d .
F2 F -0.1356(4) 1.4198(3) 0.5657(3) 0.0696(10) Uani 1 1 d .
F3 F -0.3923(4) 1.4521(3) 0.6702(2) 0.0444(6) Uani 1 1 d .
O1 O 0.1098(3) 0.5955(3) 0.77829(18) 0.0225(5) Uani 1 1 d .
N1 N 0.1220(4) 0.6930(3) 0.9395(2) 0.0254(6) Uani 1 1 d .
C1 C 0.3143(5) 0.1657(4) 0.8874(3) 0.0268(7) Uani 1 1 d .
H1 H 0.3100 0.1704 0.9654 0.032 Uiso 1 1 calc R
C2 C 0.3741(5) 0.0169(4) 0.8473(3) 0.0274(7) Uani 1 1 d .
H2 H 0.4096 -0.0778 0.8978 0.033 Uiso 1 1 calc R
C3 C 0.3802(4) 0.0108(4) 0.7304(3) 0.0247(6) Uani 1 1 d .
C4 C 0.3246(5) 0.1514(4) 0.6551(3) 0.0285(7) Uani 1 1 d .
H4 H 0.3278 0.1460 0.5773 0.034 Uiso 1 1 calc R
C5 C 0.2648(5) 0.2988(4) 0.6951(3) 0.0264(7) Uani 1 1 d .
H5 H 0.2270 0.3927 0.6442 0.032 Uiso 1 1 calc R
C6 C 0.2604(4) 0.3087(4) 0.8124(3) 0.0211(6) Uani 1 1 d .
C7 C 0.1992(4) 0.4660(4) 0.8532(3) 0.0219(6) Uani 1 1 d .
C8 C 0.2073(4) 0.5285(4) 0.9496(3) 0.0220(6) Uani 1 1 d .
C9 C 0.0675(4) 0.7247(4) 0.8369(3) 0.0218(6) Uani 1 1 d .
C10 C -0.0334(4) 0.8832(4) 0.7794(3) 0.0225(6) Uani 1 1 d .
C11 C -0.0741(5) 1.0169(4) 0.8360(3) 0.0271(7) Uani 1 1 d .
H11 H -0.0456 1.0051 0.9115 0.033 Uiso 1 1 calc R
C12 C -0.1575(5) 1.1696(4) 0.7808(3) 0.0272(7) Uani 1 1 d .
H12 H -0.1850 1.2601 0.8188 0.033 Uiso 1 1 calc R
C13 C -0.1991(4) 1.1847(4) 0.6682(3) 0.0247(6) Uani 1 1 d .
C14 C -0.1645(5) 1.0516(4) 0.6118(3) 0.0290(7) Uani 1 1 d .
H14 H -0.1969 1.0637 0.5371 0.035 Uiso 1 1 calc R
C15 C -0.0809(5) 0.8986(4) 0.6667(3) 0.0267(7) Uani 1 1 d .
H15 H -0.0568 0.8079 0.6292 0.032 Uiso 1 1 calc R
C16 C -0.2717(5) 1.3512(4) 0.6044(3) 0.0317(7) Uani 1 1 d .

loop_
_atom_site_aniso_label
_atom_site_aniso_U_11
_atom_site_aniso_U_22
_atom_site_aniso_U_33
_atom_site_aniso_U_23
_atom_site_aniso_U_13
_atom_site_aniso_U_12
Br1 0.0291(2) 0.0199(2) 0.0227(2) 0.00240(13) -0.00990(13) -0.00297(14)
Cl1 0.0394(5) 0.0218(4) 0.0358(5) -0.0087(3) -0.0071(3) -0.0019(3)
F1 0.0694(16) 0.0282(11) 0.0370(12) 0.0014(9) -0.0317(11) 0.0067(11)
F2 0.0475(14) 0.0495(16) 0.100(2) 0.0451(16) -0.0199(14) -0.0182(12)
F3 0.0648(15) 0.0202(10) 0.0407(12) -0.0041(9) -0.0168(11) 0.0060(10)
O1 0.0247(10) 0.0180(10) 0.0213(10) 0.0026(8) -0.0063(8) -0.0013(8)
N1 0.0261(13) 0.0189(12) 0.0277(14) 0.0018(10) -0.0058(10) -0.0018(10)
C1 0.0321(16) 0.0216(15) 0.0231(15) 0.0009(12) -0.0077(12) -0.0009(13)
C2 0.0324(16) 0.0174(14) 0.0304(17) 0.0002(12) -0.0120(13) -0.0016(12)
C3 0.0243(15) 0.0194(14) 0.0298(16) -0.0059(12) -0.0039(12) -0.0028(12)
C4 0.0340(17) 0.0264(17) 0.0239(15) -0.0026(13) -0.0077(13) -0.0042(14)
C5 0.0335(16) 0.0206(15) 0.0224(15) 0.0011(12) -0.0052(12) -0.0037(13)
C6 0.0193(13) 0.0201(15) 0.0235(14) -0.0016(11) -0.0050(11) -0.0038(11)
C7 0.0226(14) 0.0165(14) 0.0243(15) 0.0053(11) -0.0085(11) -0.0030(11)
C8 0.0214(14) 0.0180(14) 0.0244(14) 0.0038(12) -0.0067(11) -0.0033(11)
C9 0.0208(14) 0.0192(14) 0.0225(15) 0.0023(12) -0.0019(11) -0.0034(11)
C10 0.0206(14) 0.0193(14) 0.0254(15) 0.0022(12) -0.0060(11) -0.0030(11)
C11 0.0338(17) 0.0227(16) 0.0230(15) 0.0016(13) -0.0133(13) -0.0027(13)
C12 0.0340(16) 0.0166(14) 0.0294(16) -0.0009(12) -0.0095(13) -0.0026(12)
C13 0.0235(15) 0.0201(15) 0.0276(16) 0.0049(12) -0.0083(12) -0.0030(12)
C14 0.0332(16) 0.0252(16) 0.0241(15) 0.0010(13) -0.0110(13) 0.0008(13)
C15 0.0329(16) 0.0187(15) 0.0262(16) -0.0026(12) -0.0085(12) -0.0012(12)
C16 0.0343(17) 0.0239(16) 0.0318(17) 0.0072(13) -0.0120(14) -0.0017(14)

loop_
_atom_type_symbol
_atom_type_description
_atom_type_scat_dispersion_real
_atom_type_scat_dispersion_imag
_atom_type_scat_source
C C 0.0033 0.0016 'International Tables Vol C Tables 4.2.6.8 and 6.1.1.4'
H H 0.0000 0.0000 'International Tables Vol C Tables 4.2.6.8 and 6.1.1.4'
N N 0.0061 0.0033 'International Tables Vol C Tables 4.2.6.8 and 6.1.1.4'
O O 0.0106 0.0060 'International Tables Vol C Tables 4.2.6.8 and 6.1.1.4'
F F 0.0171 0.0103 'International Tables Vol C Tables 4.2.6.8 and 6.1.1.4'
Cl Cl 0.1484 0.1585 'International Tables Vol C Tables 4.2.6.8 and 6.1.1.4'
Br Br -0.2901 2.4595 'International Tables Vol C Tables 4.2.6.8 and 6.1.1.4'

loop_
_geom_angle_atom_site_label_1
_geom_angle_atom_site_label_2
_geom_angle_atom_site_label_3
_geom_angle
C9 O1 C7 105.1(2)
C9 N1 C8 103.1(3)
C2 C1 C6 120.9(3)
C2 C1 H1 119.5
C6 C1 H1 119.5
C1 C2 C3 119.2(3)
C1 C2 H2 120.4
C3 C2 H2 120.4
C4 C3 C2 120.5(3)
C4 C3 Cl1 120.3(3)
C2 C3 Cl1 119.2(2)
C5 C4 C3 120.2(3)
C5 C4 H4 119.9
C3 C4 H4 119.9
C4 C5 C6 120.5(3)
C4 C5 H5 119.7
C6 C5 H5 119.7
C1 C6 C5 118.7(3)
C1 C6 C7 121.5(3)
C5 C6 C7 119.8(3)
C8 C7 O1 105.5(3)
C8 C7 C6 137.4(3)
O1 C7 C6 117.0(3)
C7 C8 N1 111.4(3)
C7 C8 Br1 128.8(2)
N1 C8 Br1 119.8(2)
N1 C9 O1 114.8(3)
N1 C9 C10 127.1(3)
O1 C9 C10 118.1(3)
C11 C10 C15 120.4(3)
C11 C10 C9 119.3(3)
C15 C10 C9 120.3(3)
C10 C11 C12 120.3(3)
C10 C11 H11 119.8
C12 C11 H11 119.8
C13 C12 C11 119.0(3)
C13 C12 H12 120.5
C11 C12 H12 120.5
C14 C13 C12 121.3(3)
C14 C13 C16 119.5(3)
C12 C13 C16 119.1(3)
C13 C14 C15 119.9(3)
C13 C14 H14 120.1
C15 C14 H14 120.1
C14 C15 C10 119.0(3)
C14 C15 H15 120.5
C10 C15 H15 120.5
F2 C16 F1 106.8(3)
F2 C16 F3 106.7(3)
F1 C16 F3 106.4(3)
F2 C16 C13 111.6(3)
F1 C16 C13 112.5(3)
F3 C16 C13 112.4(3)

loop_
_geom_bond_atom_site_label_1
_geom_bond_atom_site_label_2
_geom_bond_distance
Br1 C8 1.865(3)
Cl1 C3 1.735(3)
F1 C16 1.329(4)
F2 C16 1.329(4)
F3 C16 1.344(4)
O1 C9 1.357(4)
O1 C7 1.381(3)
N1 C9 1.295(4)
N1 C8 1.384(4)
C1 C2 1.385(5)
C1 C6 1.398(4)
C1 H1 0.9300
C2 C3 1.393(5)
C2 H2 0.9300
C3 C4 1.385(5)
C4 C5 1.374(5)
C4 H4 0.9300
C5 C6 1.405(5)
C5 H5 0.9300
C6 C7 1.456(5)
C7 C8 1.357(5)
C9 C10 1.474(4)
C10 C11 1.377(5)
C10 C15 1.402(5)
C11 C12 1.390(4)
C11 H11 0.9300
C12 C13 1.387(5)
C12 H12 0.9300
C13 C14 1.375(5)
C13 C16 1.506(4)
C14 C15 1.392(4)
C14 H14 0.9300
C15 H15 0.9300
